data_9005698
loop_
_publ_author_name
'Larsen, A. O.'
'Nordrum, F. S.'
'Dobelin, N.'
'Armbruster, T.'
'Petersen, O. V.'
'Erambert, M.'

_publ_section_title
;Heulandite-Ba, a new zeolite species from Norway Locality: Northern Ravnas
 silver prospect, southern Vinoren, Flesberg community, Buskerud county,
 Norway (Kongsberg ore district)
;
_journal_name_full 'European Journal of Mineralogy'
_journal_page_first 143
_journal_page_last 153
_journal_paper_doi 10.1127/0935-1221/2005/0017-0143
_journal_volume 17
_journal_year 2005
_chemical_compound_source 'Northern Ravnas silver prospect, southern Vinoren, Flesberg community,'
_chemical_formula_sum 'Al4.5 Ba1.098 Ca0.784 H37.688 K0.82 Na0.1 O46.742 Si13.5'
_chemical_name_mineral Heulandite-Ba
_space_group_IT_number 12
_symmetry_space_group_name_Hall '-C 2y'
_symmetry_space_group_name_H-M 'C 1 2/m 1'
_cell_angle_alpha 90
_cell_angle_beta 116.55
_cell_angle_gamma 90
_cell_formula_units_Z 2
_cell_length_a 17.738
_cell_length_b 17.856
_cell_length_c 7.419
_cell_volume 2102.017
_database_code_amcsd 0007089
_exptl_crystal_density_diffrn 2.375
_cod_original_formula_sum 'Ba1.098 Ca.784 K.82 Na.1 (Si13.5 Al4.5) O46.742 H37.688'
_cod_database_code 9005698

loop_
_space_group_symop_operation_xyz
x,y,z
1/2+x,1/2+y,z
x,-y,z
1/2+x,1/2-y,z
-x,y,-z
1/2-x,1/2+y,-z
-x,-y,-z
1/2-x,1/2-y,-z

loop_
_atom_site_aniso_label
_atom_site_aniso_U_11
_atom_site_aniso_U_22
_atom_site_aniso_U_33
_atom_site_aniso_U_12
_atom_site_aniso_U_13
_atom_site_aniso_U_23
Ba1 0.03620 0.02280 0.03510 0.00000 0.01560 0.00000
Ba2 0.04100 0.01430 0.05700 0.00000 0.03100 0.00000
Ca 0.01800 0.03100 0.02800 0.00000 0.00470 0.00000
K 0.06500 0.06100 0.10800 0.00000 0.04700 0.00000
Si1 0.01120 0.01710 0.01220 -0.00070 0.00510 0.00070
Al1 0.01120 0.01710 0.01220 -0.00070 0.00510 0.00070
Si2 0.01520 0.01200 0.01430 0.00010 0.00690 0.00010
Al2 0.01520 0.01200 0.01430 0.00010 0.00690 0.00010
Si3 0.01460 0.01520 0.01240 0.00060 0.00660 0.00060
Al3 0.01460 0.01520 0.01240 0.00060 0.00660 0.00060
Si4 0.01200 0.01630 0.01210 -0.00060 0.00490 0.00030
Al4 0.01200 0.01630 0.01210 -0.00060 0.00490 0.00030
Si5 0.01170 0.01790 0.01240 0.00000 0.00450 0.00000
Al5 0.01170 0.01790 0.01240 0.00000 0.00450 0.00000
O1 0.04100 0.01500 0.02700 0.00000 0.00600 0.00000
O2 0.03200 0.03400 0.03300 -0.00300 0.02120 -0.00940
O3 0.03500 0.03000 0.02040 -0.00510 0.01820 -0.00170
O4 0.02750 0.02900 0.01910 0.00870 0.00680 0.00440
O5 0.03500 0.03400 0.03800 0.00000 0.02800 0.00000
O6 0.01530 0.02500 0.02900 0.00040 0.00990 0.00220
O7 0.03600 0.03700 0.03500 0.01600 0.00780 0.01700
O8 0.02680 0.03700 0.02510 0.00000 0.00650 -0.01440
O9 0.02270 0.02480 0.03500 -0.00910 0.01470 -0.00900
O10 0.02370 0.02700 0.03300 -0.00820 0.01140 0.00040
Wat1 0.04900 0.05000 0.04800 0.00000 0.02000 -0.00300
Wat3 0.09800 0.04600 0.15100 0.00000 0.06300 0.00000
Wat4 0.09000 0.07200 0.15000 0.00000 0.04400 0.00000
Wat5 0.06000 0.05800 0.13400 -0.00700 0.01000 0.00200
Wat6 0.07800 0.15000 0.12400 0.00000 0.04600 0.00000

loop_
_atom_site_label
_atom_site_fract_x
_atom_site_fract_y
_atom_site_fract_z
_atom_site_occupancy
_atom_site_U_iso_or_equiv
_atom_site_type_symbol
_atom_site_attached_hydrogens
Ba1 0.35504 0.50000 0.32370 0.35900 0.03141 Ba 0
Ba2 0.25280 0.50000 0.07680 0.19000 0.03382 Ba 0
Ca 0.45840 0.00000 0.80140 0.39200 0.02786 Ca 0
K 0.21900 0.50000 0.98700 0.41000 0.07472 K 0
Na 0.46300 0.00000 0.72500 0.05000 0.02406 Na 0
Si1 0.17934 0.16850 0.09567 0.75000 0.01355 Si 0
Al1 0.17934 0.16850 0.09567 0.25000 0.01355 Al 0
Si2 0.28857 0.08986 0.50023 0.75000 0.01378 Si 0
Al2 0.28857 0.08986 0.50023 0.25000 0.01378 Al 0
Si3 0.29214 0.30922 0.28287 0.75000 0.01383 Si 0
Al3 0.29214 0.30922 0.28287 0.25000 0.01383 Al 0
Si4 0.43568 0.20123 0.58874 0.75000 0.01367 Si 0
Al4 0.43568 0.20123 0.58874 0.25000 0.01367 Al 0
Si5 0.00000 0.21324 0.00000 0.75000 0.01431 Si 0
Al5 0.00000 0.21324 0.00000 0.25000 0.01431 Al 0
O1 0.30470 0.00000 0.54940 1.00000 0.03116 O 0
O2 0.26840 0.37980 0.38890 1.00000 0.03027 O 0
O3 0.31710 0.34920 0.11770 1.00000 0.02609 O 0
O4 0.23850 0.10470 0.25450 1.00000 0.02672 O 0
O5 0.50000 0.17330 0.50000 1.00000 0.03103 O 0
O6 0.08210 0.15860 0.06360 1.00000 0.02318 O 0
O7 0.37450 0.26600 0.44980 1.00000 0.03914 O 0
O8 0.00860 0.26770 0.18500 1.00000 0.03166 O 0
O9 0.21150 0.25310 0.17530 1.00000 0.02698 O 0
O10 0.38390 0.12750 0.59970 1.00000 0.02850 O 0
Wat1 0.57740 0.08160 0.97280 0.75000 0.04952 O 2
Wat2 0.40500 0.50000 0.15500 0.36000 0.18998 O 2
Wat3 0.50000 0.00000 0.50000 1.00000 0.09499 O 2
Wat4 0.42500 0.50000 0.09100 0.64100 0.10639 O 2
Wat5 0.48240 0.40510 0.50700 0.50000 0.09626 O 2
Wat6 0.40740 0.50000 0.71900 0.72000 0.11652 O 2
Wat7 0.60500 0.09100 0.92200 0.25000 0.07599 O 2
Wat8 0.38500 0.50000 0.48100 0.15000 0.06003 O 2

loop_
_cod_changelog_entry_id
_cod_changelog_entry_author
_cod_changelog_entry_date
_cod_changelog_entry_text
1
;cod-tools version 3.8.0
Id: cif_guess_AMCSD_atom_types 9581 2023-05-17 12:35:41Z saulius
;
2023-05-18T11:39:38+03:00
;Derived atom types and hydrogen counts
from atom names that follow the AMCSD naming convention
(Wat == water, O-H == hydroxyl).
;

loop_
_cod_related_entry_id
_cod_related_entry_database
_cod_related_entry_code
1 AMCSD 0007089
